data_2001556
loop_
_publ_author_name
'Mori, Y.'
'Matsuyama, Y.'
'Suzuki, J.'
'Ishii, Y.'
'Yamada, S.'
'Maeda, K.'

_publ_section_title
;
 Structure of diiodide salts of <i>N</i>-heteroaromatic dications
;
_journal_issue 7
_journal_name_full 'Acta Crystallographica Section C'
_journal_page_first 1398
_journal_page_last 1401
_journal_paper_doi 10.1107/S0108270193000393
_journal_volume 49
_journal_year 1993
_chemical_formula_moiety 'C20 H18 N2,2I'
_chemical_formula_sum 'C20 H18 I2 N2'
_chemical_formula_weight 540.1
_symmetry_cell_setting monoclinic
_symmetry_space_group_name_Hall '-A 2ya'
_symmetry_space_group_name_H-M 'A 1 2/a 1'
_atom_type_scat_source IntTabIV
_cell_angle_alpha 90.
_cell_angle_beta 90.52(3)
_cell_angle_gamma 90.
_cell_formula_units_Z 4
_cell_length_a 21.867(5)
_cell_length_b 6.1190(10)
_cell_length_c 14.470(4)
_cell_measurement_reflns_used 17
_cell_measurement_temperature 294
_cell_measurement_theta_max 15
_cell_measurement_theta_min 13
_cell_volume 1936.1(8)
_diffrn_measurement_device 'Rigaku AFC-5'
_diffrn_measurement_method \w/2\q
_diffrn_radiation_type MoK\a
_diffrn_radiation_wavelength 0.71068
_diffrn_reflns_av_R_equivalents 0.016
_diffrn_reflns_limit_h_max 28
_diffrn_reflns_limit_h_min -28
_diffrn_reflns_limit_k_max 8
_diffrn_reflns_limit_k_min 0
_diffrn_reflns_limit_l_max 19
_diffrn_reflns_limit_l_min 0
_diffrn_reflns_number 2300
_diffrn_reflns_theta_max 27.5
_diffrn_standards_decay_% <1
_diffrn_standards_interval_count 50
_diffrn_standards_number 3
_exptl_absorpt_coefficient_mu 3.22
_exptl_absorpt_correction_type none
_exptl_crystal_colour Red
_exptl_crystal_density_diffrn 1.852
_exptl_crystal_description Plate
_exptl_crystal_size_max 0.3
_exptl_crystal_size_mid 0.3
_exptl_crystal_size_min 0.15
_refine_diff_density_max 1.48
_refine_diff_density_min -1.64
_refine_ls_goodness_of_fit_obs 1.401
_refine_ls_hydrogen_treatment refall
_refine_ls_number_parameters 145
_refine_ls_number_reflns 2016
_refine_ls_R_factor_obs 0.039
_refine_ls_shift/esd_max 0.09
_refine_ls_structure_factor_coef F
_refine_ls_weighting_details 'w = 1/[\s^2^(F)+0.001F^2^]'
_refine_ls_weighting_scheme calc
_refine_ls_wR_factor_obs 0.040
_reflns_number_observed 2016
_reflns_number_total 2136
_reflns_observed_criterion F>3\s(F)
_cod_data_source_file as1030.cif
_cod_data_source_block as1030b
_cod_depositor_comments
;
The following automatic conversions were performed:

'_refine_ls_weighting_scheme' value '1/[\s^2^(F)+0.001F^2^]' was
changed to 'calc'. New tag '_refine_ls_weighting_details' was
created. The value of the new tag was set to 'w =
1/[\s^2^(F)+0.001F^2^]'.

Automatic conversion script
Id: cif_fix_values 3143 2015-03-26 13:38:13Z robertas 
;
_cod_original_cell_volume 1936.2(8)
_cod_database_code 2001556

loop_
_atom_site_label
_atom_site_fract_x
_atom_site_fract_y
_atom_site_fract_z
_atom_site_U_iso_or_equiv
N(1) .10190(10) .4355(5) .0937(2) .037
C(2) .1178(2) .5861(6) .0353(3) .044
C(3) .1767(2) .5934(6) -.0047(3) .042
C(4) .2190(2) .4402(5) .0202(2) .033
C(5) .20270(10) .2775(5) .0868(2) .030
C(6) .2451(2) .1179(6) .1179(2) .037
C(7) .2269(2) -.0353(7) .1813(3) .047
C(8) .1676(2) -.0393(7) .2141(3) .053
C(9) .1258(2) .1130(8) .1860(3) .047
C(10) .14230(10) .2752(5) .1229(2) .034
C(11) .0379(2) .4324(9) .1268(3) .053
I(1) .577980(10) .42751(4) .38814(2) .046
H(2) .082(3) .701(10) .017(4) ?
H(3) .183(2) .697(9) -.054(4) ?
H(6) .284(2) .123(8) .094(3) ?
H(7) .253(2) -.159(10) .209(4) ?
H(8) .146(2) -.153(9) .269(4) ?
H(9) .098(4) .144(14) .194(5) ?
H(111) .039(2) .435(7) .195(4) ?
H(112) .017(3) .562(8) .108(4) ?
H(113) .024(2) .310(8) .102(3) ?

loop_
_geom_angle_atom_site_label_1
_geom_angle_atom_site_label_2
_geom_angle_atom_site_label_3
_geom_angle
_geom_angle_publ_flag
C(2) N(1) C(10) 121.9(3) yes
C(2) N(1) C(11) 118.5(4) yes
C(10) N(1) C(11) 119.6(3) yes
N(1) C(2) C(3) 122.5(4) yes
C(2) C(3) C(4) 119.2(4) yes
C(3) C(4) C(5) 118.9(3) yes
C(3) C(4) C(4') 121.2(3) yes
C(5) C(4) C(4') 119.9(3) yes
C(4) C(5) C(6) 121.8(3) yes
C(4) C(5) C(10) 119.3(3) yes
C(6) C(5) C(10) 118.9(3) yes
C(5) C(6) C(7) 119.3(3) yes
C(6) C(7) C(8) 121.3(4) yes
C(7) C(8) C(9) 120.8(5) yes
C(8) C(9) C(10) 120.2(4) yes
N(1) C(10) C(5) 118.2(3) yes
N(1) C(10) C(9) 122.3(3) yes
C(5) C(10) C(9) 119.5(3) yes

loop_
_geom_bond_atom_site_label_1
_geom_bond_atom_site_label_2
_geom_bond_distance
_geom_bond_publ_flag
N(1) C(2) 1.299(5) yes
N(1) C(10) 1.384(4) yes
N(1) C(11) 1.482(6) yes
C(2) C(3) 1.417(6) yes
C(3) C(4) 1.364(5) yes
C(4) C(5) 1.434(5) yes
C(5) C(6) 1.416(5) yes
C(2) H(2) 1.08(6) yes
C(3) H(3) .96(6) yes
C(6) H(6) .91(5) yes
C(7) H(7) 1.03(6) yes
C(8) H(8) 1.16(6) yes
C(5) C(10) 1.426(5) yes
C(6) C(7) 1.373(6) yes
C(7) C(8) 1.384(7) yes
C(8) C(9) 1.365(7) yes
C(9) C(10) 1.398(6) yes
C(4) C(4') 1.480(7) yes
C(9) H(9) .64(9) yes
C(11) H(111) .99(6) yes
C(11) H(112) .96(6) yes
C(11) H(113) .89(5) yes

loop_
_geom_torsion_atom_site_label_1
_geom_torsion_atom_site_label_2
_geom_torsion_atom_site_label_3
_geom_torsion_atom_site_label_4
_geom_torsion
C(3) C(4) C(4') C(3') 73.1(5)
C(5) C(4) C(4') C(5') 73.4(4)
